data_7003531
loop_
_publ_author_name
'Sit, Mei-Mei'
'Chan, Hoi-Shan'
'Xie, Zuowei'

_publ_section_title
;
 Synthesis, structure, and reactivity of Group 4 metallacycles
 incorporating a Me2C-linked cyclopentadienyl-carboranyl ligand
;
_journal_issue 11
_journal_name_full 'Dalton Transactions'
_journal_page_first 1454
_journal_page_last 1464
_journal_paper_doi 10.1039/b716929a
_journal_year 2008
_chemical_formula_sum 'C35 H51 B10 N4 Zr'
_chemical_formula_weight 727.12
_chemical_name_systematic
;
?
;
_space_group_IT_number 14
_symmetry_cell_setting monoclinic
_symmetry_space_group_name_Hall '-P 2yn'
_symmetry_space_group_name_H-M 'P 1 21/n 1'
_atom_sites_solution_hydrogens geom
_atom_sites_solution_primary direct
_atom_sites_solution_secondary difmap
_audit_creation_method SHELXL-97
_cell_angle_alpha 90.00
_cell_angle_beta 98.678(3)
_cell_angle_gamma 90.00
_cell_formula_units_Z 4
_cell_length_a 10.4718(14)
_cell_length_b 17.389(2)
_cell_length_c 21.659(3)
_cell_measurement_reflns_used 936
_cell_measurement_temperature 293(2)
_cell_measurement_theta_max 22.31
_cell_measurement_theta_min 2.29
_cell_volume 3898.8(9)
_computing_cell_refinement 'BRUKER SMART CCD DIFFRACTOMETER'
_computing_data_collection 'BRUKER SMART CCD DIFFRACTOMETER'
_computing_data_reduction 'BRUKER SMART CCD DIFFRACTOMETER'
_computing_molecular_graphics 'SIEMENS SHELXTL'
_computing_publication_material 'SIEMENS SHELXTL'
_computing_structure_refinement 'SHELXL-97 (Sheldrick, 1997)'
_computing_structure_solution 'SHELXS-97 (Sheldrick, 1990)'
_diffrn_ambient_temperature 293(2)
_diffrn_measured_fraction_theta_full 0.997
_diffrn_measured_fraction_theta_max 0.997
_diffrn_measurement_device_type 'BRUKER SMART CCD DIFFRACTOMETER'
_diffrn_measurement_method 'OMEGA SCAN'
_diffrn_radiation_monochromator graphite
_diffrn_radiation_source 'fine-focus sealed tube'
_diffrn_radiation_type MoK\a
_diffrn_radiation_wavelength 0.71073
_diffrn_reflns_av_R_equivalents 0.0451
_diffrn_reflns_av_sigmaI/netI 0.0578
_diffrn_reflns_limit_h_max 11
_diffrn_reflns_limit_h_min -13
_diffrn_reflns_limit_k_max 23
_diffrn_reflns_limit_k_min -21
_diffrn_reflns_limit_l_max 28
_diffrn_reflns_limit_l_min -28
_diffrn_reflns_number 26972
_diffrn_reflns_theta_full 28.32
_diffrn_reflns_theta_max 28.32
_diffrn_reflns_theta_min 1.51
_exptl_absorpt_coefficient_mu 0.313
_exptl_absorpt_correction_T_max 1.00000
_exptl_absorpt_correction_T_min 0.878306
_exptl_absorpt_correction_type SADABS
_exptl_crystal_colour COLOURLESS
_exptl_crystal_density_diffrn 1.239
_exptl_crystal_density_meas 0
_exptl_crystal_density_method 'not measured'
_exptl_crystal_description BLOCK
_exptl_crystal_F_000 1516
_exptl_crystal_size_max 0.40
_exptl_crystal_size_mid 0.30
_exptl_crystal_size_min 0.20
_refine_diff_density_max 0.794
_refine_diff_density_min -0.432
_refine_diff_density_rms 0.069
_refine_ls_extinction_method none
_refine_ls_goodness_of_fit_ref 1.014
_refine_ls_hydrogen_treatment riding
_refine_ls_matrix_type full
_refine_ls_number_parameters 451
_refine_ls_number_reflns 9663
_refine_ls_number_restraints 0
_refine_ls_restrained_S_all 1.014
_refine_ls_R_factor_all 0.0927
_refine_ls_R_factor_gt 0.0487
_refine_ls_shift/su_max 0.001
_refine_ls_shift/su_mean 0.000
_refine_ls_structure_factor_coef Fsqd
_refine_ls_weighting_details 'calc w=1/[\s^2^(Fo^2^)+(0.0702P)^2^+1.9009P] where P=(Fo^2^+2Fc^2^)/3'
_refine_ls_weighting_scheme calc
_refine_ls_wR_factor_gt 0.1194
_refine_ls_wR_factor_ref 0.1487
_reflns_number_gt 6202
_reflns_number_total 9663
_reflns_threshold_expression >2sigma(I)
_cod_data_source_file b716929a.txt
_cod_data_source_block 3b
_cod_depositor_comments
;
The following automatic conversions were performed:
'_symmetry_cell_setting' value 'Monoclinic' changed to 'monoclinic'
according to '/home/saulius/struct/CIF-dictionaries/cif_core.dic'
dictionary named 'cif_core.dic' version 2.4.1 from 2010-06-29.

Automatic conversion script
Id: cif_fix_enum 1527 2010-12-29 10:47:43Z saulius 
;
_cod_original_sg_symbol_H-M P2(1)/n
_cod_database_code 7003531

loop_
_symmetry_equiv_pos_as_xyz
'x, y, z'
'-x+1/2, y+1/2, -z+1/2'
'-x, -y, -z'
'x-1/2, -y-1/2, z-1/2'

loop_
_atom_site_label
_atom_site_type_symbol
_atom_site_fract_x
_atom_site_fract_y
_atom_site_fract_z
_atom_site_U_iso_or_equiv
_atom_site_adp_type
_atom_site_occupancy
_atom_site_symmetry_multiplicity
_atom_site_calc_flag
_atom_site_refinement_flags
_atom_site_disorder_assembly
_atom_site_disorder_group
Zr1 Zr 0.46058(3) 0.319837(16) 0.250199(13) 0.03501(10) Uani 1 1 d . . .
N1 N 0.3796(3) 0.20267(15) 0.22490(12) 0.0433(6) Uani 1 1 d . . .
N2 N 0.2267(3) 0.21529(19) 0.29774(16) 0.0669(9) Uani 1 1 d . . .
N3 N 0.4133(3) 0.3146(2) 0.40218(14) 0.0679(9) Uani 1 1 d . . .
N4 N 0.5857(3) 0.33536(15) 0.34209(12) 0.0465(6) Uani 1 1 d . . .
C1 C 0.6548(3) 0.35945(19) 0.13462(15) 0.0457(8) Uani 1 1 d . . .
C2 C 0.6369(3) 0.29637(18) 0.19403(14) 0.0412(7) Uani 1 1 d . . .
C11 C 0.5516(4) 0.42466(19) 0.12074(16) 0.0548(9) Uani 1 1 d . . .
C12 C 0.6168(5) 0.5044(2) 0.1255(3) 0.0935(17) Uani 1 1 d . . .
H12A H 0.5521 0.5436 0.1169 0.140 Uiso 1 1 calc R . .
H12B H 0.6757 0.5078 0.0957 0.140 Uiso 1 1 calc R . .
H12C H 0.6633 0.5114 0.1668 0.140 Uiso 1 1 calc R . .
C13 C 0.4767(5) 0.4164(3) 0.05408(18) 0.0910(16) Uani 1 1 d . . .
H13A H 0.4139 0.4569 0.0464 0.136 Uiso 1 1 calc R . .
H13B H 0.4336 0.3676 0.0500 0.136 Uiso 1 1 calc R . .
H13C H 0.5358 0.4197 0.0244 0.136 Uiso 1 1 calc R . .
C14 C 0.4553(3) 0.42189(18) 0.16696(15) 0.0459(8) Uani 1 1 d . . .
C15 C 0.3338(4) 0.3859(2) 0.15784(18) 0.0620(10) Uani 1 1 d . . .
H15A H 0.2937 0.3606 0.1193 0.074 Uiso 1 1 calc R . .
C16 C 0.2722(4) 0.4019(3) 0.2099(2) 0.0720(13) Uani 1 1 d . . .
H16A H 0.1819 0.3901 0.2131 0.086 Uiso 1 1 calc R . .
C17 C 0.3533(4) 0.4472(2) 0.2510(2) 0.0662(11) Uani 1 1 d . . .
H17A H 0.3300 0.4732 0.2878 0.079 Uiso 1 1 calc R . .
C18 C 0.4661(3) 0.46043(18) 0.22443(17) 0.0515(8) Uani 1 1 d . . .
H18A H 0.5355 0.4962 0.2407 0.062 Uiso 1 1 calc R . .
C21 C 0.3706(3) 0.12822(19) 0.19685(15) 0.0461(7) Uani 1 1 d . . .
C22 C 0.2943(4) 0.1194(2) 0.13891(17) 0.0629(10) Uani 1 1 d . . .
C23 C 0.2974(6) 0.0489(3) 0.1089(2) 0.0915(16) Uani 1 1 d . . .
H23A H 0.2463 0.0418 0.0703 0.110 Uiso 1 1 calc R . .
C24 C 0.3716(7) -0.0091(3) 0.1338(3) 0.102(2) Uani 1 1 d . . .
H24A H 0.3736 -0.0549 0.1118 0.122 Uiso 1 1 calc R . .
C25 C 0.4446(5) -0.0019(2) 0.1913(3) 0.0838(15) Uani 1 1 d . . .
H25A H 0.4945 -0.0432 0.2082 0.101 Uiso 1 1 calc R . .
C26 C 0.4454(4) 0.0673(2) 0.2254(2) 0.0622(10) Uani 1 1 d . . .
C27 C 0.2111(5) 0.1828(3) 0.1096(2) 0.0956(17) Uani 1 1 d . . .
H27A H 0.2208 0.2270 0.1365 0.143 Uiso 1 1 calc R . .
H27B H 0.1225 0.1666 0.1034 0.143 Uiso 1 1 calc R . .
H27C H 0.2363 0.1959 0.0701 0.143 Uiso 1 1 calc R . .
C28 C 0.5214(5) 0.0765(3) 0.2882(2) 0.0978(17) Uani 1 1 d . . .
H28A H 0.5089 0.1273 0.3035 0.147 Uiso 1 1 calc R . .
H28B H 0.6113 0.0687 0.2860 0.147 Uiso 1 1 calc R . .
H28C H 0.4932 0.0393 0.3161 0.147 Uiso 1 1 calc R . .
C31 C 0.7035(4) 0.3455(2) 0.38594(15) 0.0538(9) Uani 1 1 d . . .
C32 C 0.7722(4) 0.2813(3) 0.41084(17) 0.0644(10) Uani 1 1 d . . .
C33 C 0.8871(5) 0.2935(3) 0.4511(2) 0.0879(15) Uani 1 1 d . . .
H33A H 0.9346 0.2513 0.4680 0.105 Uiso 1 1 calc R . .
C34 C 0.9321(5) 0.3659(4) 0.4664(2) 0.0987(17) Uani 1 1 d . . .
H34A H 1.0094 0.3727 0.4932 0.118 Uiso 1 1 calc R . .
C35 C 0.8626(5) 0.4281(3) 0.4421(2) 0.0919(16) Uani 1 1 d . . .
H35A H 0.8929 0.4772 0.4533 0.110 Uiso 1 1 calc R . .
C36 C 0.7474(4) 0.4198(3) 0.40095(19) 0.0710(11) Uani 1 1 d . . .
C37 C 0.7216(5) 0.2019(3) 0.3967(2) 0.0946(17) Uani 1 1 d . . .
H37A H 0.6420 0.2046 0.3683 0.142 Uiso 1 1 calc R . .
H37B H 0.7067 0.1775 0.4347 0.142 Uiso 1 1 calc R . .
H37C H 0.7836 0.1727 0.3781 0.142 Uiso 1 1 calc R . .
C38 C 0.6728(6) 0.4891(3) 0.3756(3) 0.120(2) Uani 1 1 d . . .
H38A H 0.5969 0.4732 0.3480 0.180 Uiso 1 1 calc R . .
H38B H 0.7257 0.5203 0.3530 0.180 Uiso 1 1 calc R . .
H38C H 0.6479 0.5183 0.4095 0.180 Uiso 1 1 calc R . .
C41 C 0.3159(3) 0.23653(19) 0.26375(16) 0.0470(8) Uani 1 1 d . . .
C42 C 0.1683(5) 0.1385(3) 0.2973(2) 0.0815(14) Uani 1 1 d . . .
H42A H 0.2006 0.1070 0.2667 0.122 Uiso 1 1 calc R . .
H42B H 0.0761 0.1429 0.2871 0.122 Uiso 1 1 calc R . .
H42C H 0.1899 0.1154 0.3378 0.122 Uiso 1 1 calc R . .
C43 C 0.1938(4) 0.2746(3) 0.3411(2) 0.0850(14) Uani 1 1 d . . .
H43A H 0.1921 0.3241 0.3204 0.102 Uiso 1 1 calc R . .
H43B H 0.1075 0.2645 0.3502 0.102 Uiso 1 1 calc R . .
C44 C 0.2806(4) 0.2795(4) 0.3993(2) 0.0960(17) Uani 1 1 d . . .
H44A H 0.2926 0.2276 0.4156 0.115 Uiso 1 1 calc R . .
H44B H 0.2362 0.3080 0.4282 0.115 Uiso 1 1 calc R . .
C45 C 0.4673(3) 0.32312(19) 0.35105(15) 0.0490(8) Uani 1 1 d . . .
C46 C 0.4822(5) 0.3227(3) 0.46566(18) 0.103(2) Uani 1 1 d . . .
H46A H 0.5644 0.3466 0.4644 0.154 Uiso 1 1 calc R . .
H46B H 0.4951 0.2729 0.4846 0.154 Uiso 1 1 calc R . .
H46C H 0.4324 0.3541 0.4897 0.154 Uiso 1 1 calc R . .
C51 C 0.0807(16) 0.4478(10) 0.0088(9) 0.206(5) Uani 1 1 d . . .
H51A H 0.1417 0.4088 0.0173 0.247 Uiso 1 1 calc R . .
C52 C 0.0995(14) 0.5123(13) 0.0369(7) 0.216(5) Uani 1 1 d . . .
H52A H 0.1769 0.5203 0.0633 0.260 Uiso 1 1 calc R . .
C53 C 0.019(2) 0.5639(8) 0.0303(7) 0.191(4) Uani 1 1 d . . .
H53 H 0.0315 0.6094 0.0530 0.229 Uiso 1 1 calc R . .
B3 B 0.6052(4) 0.2675(2) 0.11775(18) 0.0474(9) Uani 1 1 d . . .
H3 H 0.5068 0.2532 0.0954 0.057 Uiso 1 1 calc R . .
B4 B 0.7195(5) 0.3138(3) 0.0767(2) 0.0598(11) Uani 1 1 d . . .
H4 H 0.6966 0.3291 0.0269 0.072 Uiso 1 1 calc R . .
B5 B 0.8157(5) 0.3739(3) 0.1303(2) 0.0672(13) Uani 1 1 d . . .
H5 H 0.8556 0.4285 0.1160 0.081 Uiso 1 1 calc R . .
B6 B 0.7589(4) 0.3629(3) 0.2033(2) 0.0546(10) Uani 1 1 d . . .
H6 H 0.7605 0.4107 0.2367 0.066 Uiso 1 1 calc R . .
B7 B 0.6919(4) 0.2081(2) 0.1746(2) 0.0514(9) Uani 1 1 d . . .
H7 H 0.6514 0.1539 0.1891 0.062 Uiso 1 1 calc R . .
B8 B 0.7445(4) 0.2176(3) 0.1007(2) 0.0586(11) Uani 1 1 d . . .
H8 H 0.7377 0.1701 0.0668 0.070 Uiso 1 1 calc R . .
B9 B 0.8758(5) 0.2840(3) 0.1102(2) 0.0695(13) Uani 1 1 d . . .
H9 H 0.9558 0.2794 0.0828 0.083 Uiso 1 1 calc R . .
B10 B 0.9007(4) 0.3155(3) 0.1884(3) 0.0715(14) Uani 1 1 d . . .
H10 H 0.9969 0.3321 0.2123 0.086 Uiso 1 1 calc R . .
B11 B 0.7877(4) 0.2674(3) 0.2278(2) 0.0596(11) Uani 1 1 d . . .
H11 H 0.8108 0.2522 0.2775 0.072 Uiso 1 1 calc R . .
B12 B 0.8592(4) 0.2178(3) 0.1699(2) 0.0644(12) Uani 1 1 d . . .
H12 H 0.9281 0.1703 0.1813 0.077 Uiso 1 1 calc R . .

loop_
_atom_site_aniso_label
_atom_site_aniso_U_11
_atom_site_aniso_U_22
_atom_site_aniso_U_33
_atom_site_aniso_U_23
_atom_site_aniso_U_13
_atom_site_aniso_U_12
Zr1 0.03351(16) 0.03442(16) 0.03781(16) 0.00727(12) 0.00765(11) 0.00039(12)
N1 0.0400(14) 0.0444(15) 0.0449(14) 0.0046(12) 0.0039(12) -0.0041(11)
N2 0.065(2) 0.062(2) 0.082(2) -0.0191(17) 0.0387(18) -0.0266(16)
N3 0.067(2) 0.098(3) 0.0413(16) -0.0022(16) 0.0167(15) -0.0088(19)
N4 0.0525(17) 0.0471(16) 0.0389(14) 0.0028(11) 0.0038(12) -0.0064(12)
C1 0.0510(19) 0.0422(17) 0.0483(18) 0.0038(14) 0.0213(15) -0.0063(15)
C2 0.0362(16) 0.0423(16) 0.0449(17) 0.0069(13) 0.0060(13) 0.0002(13)
C11 0.070(2) 0.0439(19) 0.055(2) 0.0148(16) 0.0265(18) 0.0053(17)
C12 0.116(4) 0.043(2) 0.141(4) 0.016(3) 0.084(3) -0.001(2)
C13 0.123(4) 0.099(4) 0.052(2) 0.030(2) 0.018(2) 0.046(3)
C14 0.0460(18) 0.0380(17) 0.0544(19) 0.0177(14) 0.0105(15) 0.0064(14)
C15 0.051(2) 0.065(2) 0.064(2) 0.0294(19) -0.0100(18) -0.0031(18)
C16 0.039(2) 0.079(3) 0.101(3) 0.051(3) 0.022(2) 0.018(2)
C17 0.068(3) 0.056(2) 0.083(3) 0.022(2) 0.039(2) 0.025(2)
C18 0.059(2) 0.0346(16) 0.065(2) 0.0097(16) 0.0230(17) 0.0079(15)
C21 0.0424(18) 0.0452(18) 0.0534(19) -0.0021(15) 0.0158(15) -0.0072(14)
C22 0.063(2) 0.073(3) 0.054(2) -0.0099(19) 0.0142(18) -0.018(2)
C23 0.118(4) 0.094(4) 0.067(3) -0.026(3) 0.030(3) -0.033(3)
C24 0.134(5) 0.075(4) 0.115(4) -0.036(3) 0.077(4) -0.032(4)
C25 0.075(3) 0.046(2) 0.142(5) 0.011(3) 0.053(3) 0.003(2)
C26 0.052(2) 0.045(2) 0.092(3) 0.012(2) 0.019(2) -0.0044(16)
C27 0.090(4) 0.118(4) 0.067(3) 0.001(3) -0.026(3) -0.009(3)
C28 0.092(4) 0.075(3) 0.115(4) 0.038(3) -0.017(3) 0.000(3)
C31 0.054(2) 0.067(2) 0.0397(17) 0.0005(16) 0.0061(15) -0.0143(18)
C32 0.070(3) 0.075(3) 0.045(2) 0.0118(19) -0.0016(18) -0.005(2)
C33 0.076(3) 0.124(4) 0.059(3) 0.021(3) -0.005(2) 0.001(3)
C34 0.071(3) 0.152(5) 0.068(3) -0.002(4) -0.003(2) -0.033(4)
C35 0.096(4) 0.109(4) 0.068(3) -0.016(3) 0.005(3) -0.049(3)
C36 0.080(3) 0.071(3) 0.060(2) -0.008(2) 0.005(2) -0.020(2)
C37 0.117(4) 0.068(3) 0.088(3) 0.025(3) -0.018(3) 0.005(3)
C38 0.161(6) 0.059(3) 0.126(5) -0.025(3) -0.021(4) -0.020(3)
C41 0.0429(18) 0.0417(17) 0.059(2) -0.0004(15) 0.0146(15) -0.0086(14)
C42 0.085(3) 0.080(3) 0.085(3) -0.007(2) 0.033(2) -0.046(3)
C43 0.069(3) 0.098(4) 0.097(3) -0.020(3) 0.041(3) -0.015(3)
C44 0.068(3) 0.158(5) 0.068(3) -0.004(3) 0.031(2) 0.001(3)
C45 0.054(2) 0.053(2) 0.0417(17) -0.0003(15) 0.0119(15) 0.0010(16)
C46 0.097(4) 0.174(6) 0.040(2) -0.009(3) 0.017(2) -0.034(4)
C51 0.206(14) 0.175(14) 0.223(14) -0.026(10) -0.008(11) 0.041(10)
C52 0.201(13) 0.189(12) 0.250(14) -0.009(13) 0.008(10) 0.055(13)
C53 0.200(13) 0.186(12) 0.182(11) 0.006(9) 0.015(10) 0.049(12)
B3 0.047(2) 0.045(2) 0.050(2) -0.0032(17) 0.0064(17) -0.0019(17)
B4 0.073(3) 0.061(3) 0.052(2) -0.005(2) 0.031(2) -0.001(2)
B5 0.065(3) 0.060(3) 0.088(3) -0.014(2) 0.046(3) -0.018(2)
B6 0.041(2) 0.064(3) 0.062(2) -0.017(2) 0.0163(18) -0.0134(19)
B7 0.046(2) 0.047(2) 0.063(2) 0.0067(19) 0.0136(19) 0.0074(17)
B8 0.056(2) 0.057(3) 0.066(3) -0.012(2) 0.020(2) 0.002(2)
B9 0.056(3) 0.074(3) 0.086(3) -0.014(3) 0.035(2) -0.002(2)
B10 0.031(2) 0.094(4) 0.091(3) -0.026(3) 0.013(2) -0.008(2)
B11 0.038(2) 0.079(3) 0.061(3) -0.002(2) 0.0007(18) 0.013(2)
B12 0.045(2) 0.073(3) 0.077(3) -0.008(2) 0.016(2) 0.008(2)

loop_
_atom_type_symbol
_atom_type_description
_atom_type_scat_dispersion_real
_atom_type_scat_dispersion_imag
_atom_type_scat_source
C C 0.0033 0.0016 'International Tables Vol C Tables 4.2.6.8 and 6.1.1.4'
H H 0.0000 0.0000 'International Tables Vol C Tables 4.2.6.8 and 6.1.1.4'
B B 0.0013 0.0007 'International Tables Vol C Tables 4.2.6.8 and 6.1.1.4'
N N 0.0061 0.0033 'International Tables Vol C Tables 4.2.6.8 and 6.1.1.4'
Zr Zr -2.9673 0.5597 'International Tables Vol C Tables 4.2.6.8 and 6.1.1.4'

loop_
_geom_angle_atom_site_label_1
_geom_angle_atom_site_label_2
_geom_angle_atom_site_label_3
_geom_angle
_geom_angle_site_symmetry_1
_geom_angle_site_symmetry_3
_geom_angle_publ_flag
C41 Zr1 C45 78.29(13) . . ?
C41 Zr1 N4 106.94(11) . . ?
C45 Zr1 N4 34.34(11) . . ?
C41 Zr1 N1 34.15(11) . . ?
C45 Zr1 N1 102.88(11) . . ?
N4 Zr1 N1 118.55(9) . . ?
C41 Zr1 C2 124.64(12) . . ?
C45 Zr1 C2 127.16(12) . . ?
N4 Zr1 C2 94.59(10) . . ?
N1 Zr1 C2 90.75(10) . . ?
C41 Zr1 C16 84.05(13) . . ?
C45 Zr1 C16 103.98(14) . . ?
N4 Zr1 C16 124.98(14) . . ?
N1 Zr1 C16 100.66(13) . . ?
C2 Zr1 C16 123.47(12) . . ?
C41 Zr1 C17 105.73(13) . . ?
C45 Zr1 C17 85.19(13) . . ?
N4 Zr1 C17 95.26(13) . . ?
N1 Zr1 C17 131.05(13) . . ?
C2 Zr1 C17 122.64(11) . . ?
C16 Zr1 C17 32.26(14) . . ?
C41 Zr1 C15 96.79(13) . . ?
C45 Zr1 C15 136.24(14) . . ?
N4 Zr1 C15 145.78(12) . . ?
N1 Zr1 C15 94.93(11) . . ?
C2 Zr1 C15 91.65(12) . . ?
C16 Zr1 C15 32.77(13) . . ?
C17 Zr1 C15 53.93(15) . . ?
C41 Zr1 C18 136.68(12) . . ?
C45 Zr1 C18 101.50(12) . . ?
N4 Zr1 C18 92.89(11) . . ?
N1 Zr1 C18 148.32(11) . . ?
C2 Zr1 C18 90.43(11) . . ?
C16 Zr1 C18 53.58(13) . . ?
C17 Zr1 C18 32.76(11) . . ?
C15 Zr1 C18 53.39(13) . . ?
C41 Zr1 C14 129.17(12) . . ?
C45 Zr1 C14 133.83(12) . . ?
N4 Zr1 C14 119.97(10) . . ?
N1 Zr1 C14 119.82(10) . . ?
C2 Zr1 C14 72.09(10) . . ?
C16 Zr1 C14 54.14(11) . . ?
C17 Zr1 C14 54.32(12) . . ?
C15 Zr1 C14 32.43(11) . . ?
C18 Zr1 C14 32.36(11) . . ?
C41 N1 C21 133.1(3) . . ?
C41 N1 Zr1 68.92(18) . . ?
C21 N1 Zr1 157.9(2) . . ?
C41 N2 C42 125.3(3) . . ?
C41 N2 C43 114.3(3) . . ?
C42 N2 C43 120.3(3) . . ?
C45 N3 C46 124.3(4) . . ?
C45 N3 C44 121.1(3) . . ?
C46 N3 C44 113.5(3) . . ?
C45 N4 C31 131.2(3) . . ?
C45 N4 Zr1 70.63(19) . . ?
C31 N4 Zr1 158.1(2) . . ?
C11 C1 B3 117.4(3) . . ?
C11 C1 B6 118.3(3) . . ?
B3 C1 B6 110.7(3) . . ?
C11 C1 B4 122.3(3) . . ?
B3 C1 B4 63.2(2) . . ?
B6 C1 B4 112.6(3) . . ?
C11 C1 B5 122.5(3) . . ?
B3 C1 B5 113.2(3) . . ?
B6 C1 B5 62.6(2) . . ?
B4 C1 B5 61.8(2) . . ?
C11 C1 C2 117.1(2) . . ?
B3 C1 C2 59.9(2) . . ?
B6 C1 C2 59.9(2) . . ?
B4 C1 C2 110.7(3) . . ?
B5 C1 C2 110.6(3) . . ?
B3 C2 B11 111.0(3) . . ?
B3 C2 B6 110.1(3) . . ?
B11 C2 B6 61.7(3) . . ?
B3 C2 B7 61.5(2) . . ?
B11 C2 B7 61.3(2) . . ?
B6 C2 B7 111.2(3) . . ?
B3 C2 C1 59.5(2) . . ?
B11 C2 C1 108.0(3) . . ?
B6 C2 C1 59.6(2) . . ?
B7 C2 C1 108.0(2) . . ?
B3 C2 Zr1 119.3(2) . . ?
B11 C2 Zr1 124.4(2) . . ?
B6 C2 Zr1 116.4(2) . . ?
B7 C2 Zr1 126.2(2) . . ?
C1 C2 Zr1 116.75(19) . . ?
C14 C11 C12 108.3(3) . . ?
C14 C11 C13 108.5(3) . . ?
C12 C11 C13 107.7(3) . . ?
C14 C11 C1 110.9(2) . . ?
C12 C11 C1 110.7(3) . . ?
C13 C11 C1 110.6(3) . . ?
C18 C14 C15 106.7(3) . . ?
C18 C14 C11 126.4(3) . . ?
C15 C14 C11 126.6(3) . . ?
C18 C14 Zr1 73.26(18) . . ?
C15 C14 Zr1 73.07(18) . . ?
C11 C14 Zr1 123.0(2) . . ?
C14 C15 C16 108.3(4) . . ?
C14 C15 Zr1 74.50(18) . . ?
C16 C15 Zr1 72.7(2) . . ?
C17 C16 C15 108.5(3) . . ?
C17 C16 Zr1 73.9(2) . . ?
C15 C16 Zr1 74.5(2) . . ?
C16 C17 C18 107.6(4) . . ?
C16 C17 Zr1 73.8(2) . . ?
C18 C17 Zr1 74.62(19) . . ?
C14 C18 C17 108.8(3) . . ?
C14 C18 Zr1 74.37(18) . . ?
C17 C18 Zr1 72.6(2) . . ?
C22 C21 C26 121.4(3) . . ?
C22 C21 N1 118.4(3) . . ?
C26 C21 N1 120.0(3) . . ?
C21 C22 C23 117.9(4) . . ?
C21 C22 C27 121.5(4) . . ?
C23 C22 C27 120.6(4) . . ?
C24 C23 C22 122.0(5) . . ?
C23 C24 C25 120.7(5) . . ?
C24 C25 C26 120.9(5) . . ?
C21 C26 C25 117.0(4) . . ?
C21 C26 C28 120.8(4) . . ?
C25 C26 C28 122.2(4) . . ?
C32 C31 C36 121.4(4) . . ?
C32 C31 N4 119.7(3) . . ?
C36 C31 N4 118.9(3) . . ?
C33 C32 C31 117.9(4) . . ?
C33 C32 C37 121.1(4) . . ?
C31 C32 C37 121.0(4) . . ?
C34 C33 C32 121.7(5) . . ?
C35 C34 C33 119.5(5) . . ?
C34 C35 C36 121.7(5) . . ?
C31 C36 C35 117.8(4) . . ?
C31 C36 C38 121.8(4) . . ?
C35 C36 C38 120.4(4) . . ?
N1 C41 N2 135.3(3) . . ?
N1 C41 Zr1 76.94(19) . . ?
N2 C41 Zr1 146.5(3) . . ?
C44 C43 N2 115.0(4) . . ?
C43 C44 N3 120.9(4) . . ?
N4 C45 N3 132.8(3) . . ?
N4 C45 Zr1 75.02(19) . . ?
N3 C45 Zr1 152.0(3) . . ?
C53 C51 C52 120.9(15) 3_565 . ?
C53 C52 C51 122.4(15) . . ?
C52 C53 C51 116.6(15) . 3_565 ?
C1 B3 C2 60.61(19) . . ?
C1 B3 B7 107.1(3) . . ?
C2 B3 B7 59.3(2) . . ?
C1 B3 B8 105.6(3) . . ?
C2 B3 B8 107.3(3) . . ?
B7 B3 B8 60.4(2) . . ?
C1 B3 B4 58.6(2) . . ?
C2 B3 B4 107.6(3) . . ?
B7 B3 B4 107.5(3) . . ?
B8 B3 B4 59.1(2) . . ?
C1 B4 B8 106.4(3) . . ?
C1 B4 B5 59.4(2) . . ?
B8 B4 B5 108.9(4) . . ?
C1 B4 B9 106.3(3) . . ?
B8 B4 B9 60.8(3) . . ?
B5 B4 B9 60.1(3) . . ?
C1 B4 B3 58.2(2) . . ?
B8 B4 B3 60.4(2) . . ?
B5 B4 B3 107.3(3) . . ?
B9 B4 B3 108.1(3) . . ?
C1 B5 B10 105.8(3) . . ?
C1 B5 B4 58.8(2) . . ?
B10 B5 B4 107.9(3) . . ?
C1 B5 B9 105.8(3) . . ?
B10 B5 B9 60.1(3) . . ?
B4 B5 B9 60.1(3) . . ?
C1 B5 B6 58.3(2) . . ?
B10 B5 B6 60.1(3) . . ?
B4 B5 B6 106.7(3) . . ?
B9 B5 B6 107.7(3) . . ?
C1 B6 C2 60.5(2) . . ?
C1 B6 B11 106.7(3) . . ?
C2 B6 B11 59.2(2) . . ?
C1 B6 B10 105.5(3) . . ?
C2 B6 B10 107.1(3) . . ?
B11 B6 B10 60.3(3) . . ?
C1 B6 B5 59.0(2) . . ?
C2 B6 B5 108.1(3) . . ?
B11 B6 B5 107.8(3) . . ?
B10 B6 B5 59.1(3) . . ?
C2 B7 B11 59.3(2) . . ?
C2 B7 B3 59.2(2) . . ?
B11 B7 B3 107.5(3) . . ?
C2 B7 B12 107.4(3) . . ?
B11 B7 B12 60.6(2) . . ?
B3 B7 B12 108.3(3) . . ?
C2 B7 B8 107.4(3) . . ?
B11 B7 B8 108.3(3) . . ?
B3 B7 B8 60.7(2) . . ?
B12 B7 B8 59.9(3) . . ?
B4 B8 B12 107.4(3) . . ?
B4 B8 B7 107.5(3) . . ?
B12 B8 B7 60.1(2) . . ?
B4 B8 B9 59.8(3) . . ?
B12 B8 B9 59.3(3) . . ?
B7 B8 B9 107.1(3) . . ?
B4 B8 B3 60.6(2) . . ?
B12 B8 B3 107.1(3) . . ?
B7 B8 B3 58.9(2) . . ?
B9 B8 B3 107.5(3) . . ?
B12 B9 B10 60.8(3) . . ?
B12 B9 B4 107.9(3) . . ?
B10 B9 B4 107.3(3) . . ?
B12 B9 B5 108.6(3) . . ?
B10 B9 B5 59.6(3) . . ?
B4 B9 B5 59.9(3) . . ?
B12 B9 B8 60.1(3) . . ?
B10 B9 B8 108.2(3) . . ?
B4 B9 B8 59.5(3) . . ?
B5 B9 B8 107.7(3) . . ?
B5 B10 B9 60.3(3) . . ?
B5 B10 B11 108.4(3) . . ?
B9 B10 B11 107.7(3) . . ?
B5 B10 B6 60.8(3) . . ?
B9 B10 B6 108.3(3) . . ?
B11 B10 B6 59.5(2) . . ?
B5 B10 B12 108.1(3) . . ?
B9 B10 B12 59.5(3) . . ?
B11 B10 B12 60.0(3) . . ?
B6 B10 B12 107.6(3) . . ?
C2 B11 B7 59.4(2) . . ?
C2 B11 B6 59.2(2) . . ?
B7 B11 B6 107.6(3) . . ?
C2 B11 B10 107.2(3) . . ?
B7 B11 B10 108.6(3) . . ?
B6 B11 B10 60.3(3) . . ?
C2 B11 B12 107.5(3) . . ?
B7 B11 B12 60.6(2) . . ?
B6 B11 B12 108.5(3) . . ?
B10 B11 B12 60.3(3) . . ?
B9 B12 B8 60.6(3) . . ?
B9 B12 B11 107.5(3) . . ?
B8 B12 B11 107.1(3) . . ?
B9 B12 B7 108.1(3) . . ?
B8 B12 B7 60.1(2) . . ?
B11 B12 B7 58.8(2) . . ?
B9 B12 B10 59.7(3) . . ?
B8 B12 B10 107.6(3) . . ?
B11 B12 B10 59.6(3) . . ?
B7 B12 B10 106.7(3) . . ?

loop_
_geom_bond_atom_site_label_1
_geom_bond_atom_site_label_2
_geom_bond_distance
_geom_bond_site_symmetry_2
_geom_bond_publ_flag
Zr1 C41 2.148(3) . ?
Zr1 C45 2.176(3) . ?
Zr1 N4 2.228(3) . ?
Zr1 N1 2.243(3) . ?
Zr1 C2 2.394(3) . ?
Zr1 C16 2.484(3) . ?
Zr1 C17 2.485(4) . ?
Zr1 C15 2.506(3) . ?
Zr1 C18 2.510(3) . ?
Zr1 C14 2.524(3) . ?
N1 C41 1.292(4) . ?
N1 C21 1.427(4) . ?
N2 C41 1.326(4) . ?
N2 C42 1.469(5) . ?
N2 C43 1.470(5) . ?
N3 C45 1.325(4) . ?
N3 C46 1.460(5) . ?
N3 C44 1.511(6) . ?
N4 C45 1.301(4) . ?
N4 C31 1.450(4) . ?
C1 C11 1.564(5) . ?
C1 B3 1.703(5) . ?
C1 B6 1.708(5) . ?
C1 B4 1.709(5) . ?
C1 B5 1.720(5) . ?
C1 C2 1.722(4) . ?
C2 B3 1.711(5) . ?
C2 B11 1.713(5) . ?
C2 B6 1.713(5) . ?
C2 B7 1.713(5) . ?
C11 C14 1.526(5) . ?
C11 C12 1.542(5) . ?
C11 C13 1.542(5) . ?
C14 C18 1.403(5) . ?
C14 C15 1.405(5) . ?
C15 C16 1.408(6) . ?
C16 C17 1.381(6) . ?
C17 C18 1.409(5) . ?
C21 C22 1.391(5) . ?
C21 C26 1.404(5) . ?
C22 C23 1.391(6) . ?
C22 C27 1.487(6) . ?
C23 C24 1.336(8) . ?
C24 C25 1.364(7) . ?
C25 C26 1.412(6) . ?
C26 C28 1.478(6) . ?
C31 C32 1.393(5) . ?
C31 C36 1.394(5) . ?
C32 C33 1.391(6) . ?
C32 C37 1.492(6) . ?
C33 C34 1.368(8) . ?
C34 C35 1.363(8) . ?
C35 C36 1.396(6) . ?
C36 C38 1.494(7) . ?
C43 C44 1.441(6) . ?
C51 C53 1.259(13) 3_565 ?
C51 C52 1.278(15) . ?
C52 C53 1.222(14) . ?
C53 C51 1.259(13) 3_565 ?
B3 B7 1.752(6) . ?
B3 B8 1.783(6) . ?
B3 B4 1.788(6) . ?
B4 B8 1.760(6) . ?
B4 B5 1.761(7) . ?
B4 B9 1.765(7) . ?
B5 B10 1.752(8) . ?
B5 B9 1.765(7) . ?
B5 B6 1.782(6) . ?
B6 B11 1.756(7) . ?
B6 B10 1.770(6) . ?
B7 B11 1.746(6) . ?
B7 B12 1.778(6) . ?
B7 B8 1.778(6) . ?
B8 B12 1.775(7) . ?
B8 B9 1.783(7) . ?
B9 B12 1.760(7) . ?
B9 B10 1.762(7) . ?
B10 B11 1.770(7) . ?
B10 B12 1.783(7) . ?
B11 B12 1.777(6) . ?
